data_4324002
loop_
_publ_author_name
'Jos\'e Mar\'ia Casas'
'Larry R. Falvello'
'Juan Forni\'es'
'Antonio Mart\'in'

_publ_section_title
;
 Direct Ag-Pt2 Interactions in Pentafluorophenyl A-Frame Complexes
 Containing Halide or OH-and Bis(diphenylphosphino)methane (dppm) as
 Bridging Ligands. Crystal Structures of
 [(C6F5)2Pt(\m-OH)(\m-dppm){Ag(PPh3)}Pt(C6F5)2].C7H8 and
 [(C6F5)2Pt(\m-SC4H8)(\m-dppm)Pt(C6F5)2].1/2C6H14
;
_journal_name_full 'Inorganic Chemistry'
_journal_page_first 7867
_journal_page_last 7872
_journal_paper_doi 10.1021/ic9605332
_journal_volume 35
_journal_year 1996
_chemical_formula_sum 'C56 H37 F20 P2 Pt2 S'
_chemical_formula_weight 1574.04
_chemical_name_systematic
; 
 ? 
;
_space_group_IT_number 14
_symmetry_cell_setting monoclinic
_symmetry_space_group_name_Hall '-P 2yn'
_symmetry_space_group_name_H-M 'P 1 21/n 1'
_atom_sites_solution_hydrogens geom
_atom_sites_solution_primary direct
_atom_sites_solution_secondary difmap
_audit_creation_method SHELXL
_cell_angle_alpha 90.00
_cell_angle_beta 106.21(3)
_cell_angle_gamma 90.00
_cell_formula_units_Z 4
_cell_length_a 22.258(6)
_cell_length_b 11.351(3)
_cell_length_c 22.268(5)
_cell_measurement_temperature 293(2)
_cell_volume 5402(3)
_computing_structure_refinement 'SHELXL-93 (Sheldrick, 1993)'
_computing_structure_solution 'SHELXS-86 (Sheldrick, 1990)'
_diffrn_ambient_temperature 293(2)
_diffrn_radiation_monochromator graphite
_diffrn_radiation_source 'fine-focus sealed tube'
_diffrn_radiation_type MoK\a
_diffrn_radiation_wavelength 0.71073
_diffrn_reflns_av_R_equivalents 0.0936
_diffrn_reflns_av_sigmaI/netI 0.0521
_diffrn_reflns_limit_h_max 26
_diffrn_reflns_limit_h_min 0
_diffrn_reflns_limit_k_max 13
_diffrn_reflns_limit_k_min 0
_diffrn_reflns_limit_l_max 25
_diffrn_reflns_limit_l_min -26
_diffrn_reflns_number 9782
_diffrn_reflns_theta_max 25.02
_diffrn_reflns_theta_min 2.03
_exptl_absorpt_coefficient_mu 5.379
_exptl_crystal_density_diffrn 1.935
_exptl_crystal_F_000 3020
_refine_diff_density_max 1.886
_refine_diff_density_min -2.601
_refine_diff_density_rms 0.162
_refine_ls_extinction_method none
_refine_ls_goodness_of_fit_all 1.060
_refine_ls_goodness_of_fit_obs 1.117
_refine_ls_matrix_type full
_refine_ls_number_parameters 722
_refine_ls_number_reflns 9525
_refine_ls_number_restraints 9
_refine_ls_restrained_S_all 1.073
_refine_ls_restrained_S_obs 1.118
_refine_ls_R_factor_all 0.0761
_refine_ls_R_factor_obs 0.0444
_refine_ls_shift/esd_max 0.000
_refine_ls_shift/esd_mean 0.000
_refine_ls_structure_factor_coef Fsqd
_refine_ls_weighting_details 'w=1/[\s^2^(Fo^2^)+(0.0668P)^2^+4.9224P] where P=(Fo^2^+2Fc^2^)/3'
_refine_ls_weighting_scheme calc
_refine_ls_wR_factor_all 0.1174
_refine_ls_wR_factor_obs 0.1030
_reflns_number_observed 6948
_reflns_number_total 9527
_reflns_observed_criterion >2sigma(I)
_cod_data_source_file ic9605332_2.cif
_cod_data_source_block 7
_cod_depositor_comments
;
The following automatic conversions were performed:

'_refine_ls_weighting_scheme' value 'calc
w=1/[\s^2^(Fo^2^)+(0.0668P)^2^+4.9224P] where P=(Fo^2^+2Fc^2^)/3' was
changed to 'calc'. New tag '_refine_ls_weighting_details' was
created. The value of the new tag was set to
'w=1/[\s^2^(Fo^2^)+(0.0668P)^2^+4.9224P] where P=(Fo^2^+2Fc^2^)/3'.

Automatic conversion script
Id: cif_fix_values 3143 2015-03-26 13:38:13Z robertas 
;
_cod_original_cell_volume 5402.6(24)
_cod_database_code 4324002

loop_
_symmetry_equiv_pos_as_xyz
'x, y, z'
'-x+1/2, y+1/2, -z+1/2'
'-x, -y, -z'
'x-1/2, -y-1/2, z-1/2'

loop_
_atom_site_aniso_label
_atom_site_aniso_U_11
_atom_site_aniso_U_22
_atom_site_aniso_U_33
_atom_site_aniso_U_23
_atom_site_aniso_U_13
_atom_site_aniso_U_12
Pt1 0.0324(2) 0.0278(2) 0.0348(2) 0.00294(13) 0.01344(14) 0.00533(13)
Pt2 0.0332(2) 0.0275(2) 0.0298(2) -0.00163(13) 0.01289(13) 0.00482(13)
P1 0.0353(11) 0.0246(11) 0.0313(11) 0.0015(9) 0.0113(9) 0.0019(9)
P2 0.0367(12) 0.0246(11) 0.0314(12) -0.0011(9) 0.0145(9) 0.0036(9)
S 0.0345(11) 0.0302(11) 0.0363(12) 0.0043(9) 0.0152(9) 0.0071(9)
F2 0.097(5) 0.037(3) 0.040(3) -0.002(2) 0.017(3) 0.010(3)
F3 0.098(5) 0.042(3) 0.058(4) 0.016(3) 0.020(3) 0.002(3)
F4 0.079(4) 0.072(4) 0.042(3) 0.016(3) 0.022(3) 0.003(3)
F5 0.083(4) 0.066(4) 0.042(3) -0.009(3) 0.018(3) 0.002(3)
F6 0.061(4) 0.037(3) 0.055(3) -0.003(3) 0.014(3) 0.002(3)
F8 0.051(4) 0.080(5) 0.086(5) -0.010(4) 0.015(3) -0.018(4)
F9 0.064(5) 0.175(9) 0.141(8) 0.006(7) 0.011(5) -0.049(6)
F10 0.029(4) 0.218(11) 0.162(9) 0.067(8) 0.019(4) 0.015(5)
F11 0.090(6) 0.164(8) 0.129(7) 0.059(6) 0.063(5) 0.087(6)
F12 0.084(5) 0.062(4) 0.088(5) 0.015(4) 0.038(4) 0.039(4)
F14 0.083(4) 0.042(3) 0.060(4) 0.001(3) 0.010(3) 0.006(3)
F15 0.130(6) 0.054(4) 0.069(5) 0.007(3) 0.009(4) 0.034(4)
F16 0.087(5) 0.111(6) 0.060(4) 0.007(4) 0.004(4) 0.055(4)
F17 0.041(4) 0.130(6) 0.067(4) 0.005(4) 0.001(3) 0.010(4)
F18 0.046(3) 0.069(4) 0.072(4) 0.004(3) 0.010(3) -0.006(3)
F20 0.091(4) 0.051(3) 0.060(4) -0.010(3) 0.047(3) -0.021(3)
F21 0.124(6) 0.059(4) 0.072(5) -0.036(3) 0.039(4) -0.019(4)
F22 0.147(7) 0.095(5) 0.045(4) -0.011(4) 0.048(4) 0.022(5)
F23 0.173(8) 0.075(5) 0.091(5) 0.029(4) 0.100(6) 0.016(5)
F24 0.094(5) 0.048(4) 0.078(4) 0.002(3) 0.047(4) -0.014(3)
C1 0.033(5) 0.045(5) 0.032(5) 0.004(4) 0.008(4) 0.002(4)
C2 0.045(5) 0.034(5) 0.034(5) 0.003(4) 0.015(4) 0.002(4)
C3 0.047(6) 0.038(5) 0.048(6) 0.004(5) 0.013(5) 0.006(4)
C4 0.044(5) 0.056(6) 0.039(5) 0.007(5) 0.022(4) 0.004(5)
C5 0.043(5) 0.048(6) 0.035(5) -0.010(4) 0.011(4) -0.002(4)
C6 0.031(5) 0.038(5) 0.053(6) 0.005(4) 0.011(4) 0.004(4)
C7 0.047(5) 0.058(6) 0.022(4) 0.013(4) 0.015(4) 0.011(5)
C8 0.046(6) 0.071(8) 0.056(7) 0.011(6) 0.017(5) 0.012(6)
C9 0.049(7) 0.105(11) 0.084(10) 0.020(8) 0.005(7) -0.009(8)
C10 0.034(7) 0.163(17) 0.096(11) 0.056(11) 0.022(7) 0.019(9)
C11 0.053(7) 0.121(12) 0.079(9) 0.051(9) 0.041(7) 0.045(8)
C12 0.061(7) 0.072(8) 0.047(6) 0.023(6) 0.021(5) 0.023(6)
C13 0.034(5) 0.048(6) 0.027(4) 0.001(4) 0.008(4) 0.014(4)
C14 0.064(7) 0.044(6) 0.037(5) -0.013(5) 0.009(5) 0.015(5)
C15 0.090(9) 0.034(6) 0.047(6) -0.001(5) 0.010(6) 0.023(6)
C16 0.061(7) 0.078(8) 0.035(6) 0.005(5) 0.008(5) 0.032(6)
C17 0.038(6) 0.078(8) 0.055(7) -0.012(6) 0.010(5) 0.003(5)
C18 0.045(6) 0.060(7) 0.027(5) 0.001(4) 0.012(4) 0.021(5)
C19 0.044(5) 0.030(5) 0.036(5) 0.002(4) 0.020(4) 0.008(4)
C20 0.044(5) 0.043(5) 0.039(5) -0.003(4) 0.018(4) -0.001(4)
C21 0.064(7) 0.050(6) 0.050(6) -0.015(5) 0.022(5) 0.003(5)
C22 0.085(8) 0.054(7) 0.036(6) -0.001(5) 0.029(5) 0.018(6)
C23 0.084(8) 0.060(7) 0.057(7) 0.027(6) 0.048(6) 0.022(6)
C24 0.054(6) 0.036(5) 0.044(5) 0.001(4) 0.024(4) 0.005(4)
C25 0.042(5) 0.028(4) 0.037(5) 0.000(4) 0.024(4) 0.005(4)
C26 0.053(6) 0.027(5) 0.047(5) -0.001(4) 0.023(4) -0.005(4)
C27 0.044(5) 0.045(6) 0.050(6) 0.002(5) 0.001(4) 0.003(4)
C28 0.069(7) 0.051(7) 0.061(7) 0.001(6) 0.003(6) -0.021(6)
C29 0.089(9) 0.044(6) 0.059(7) -0.020(5) 0.021(6) -0.032(6)
C30 0.091(9) 0.033(5) 0.062(7) -0.012(5) 0.043(6) -0.017(6)
C31 0.053(6) 0.035(5) 0.048(6) -0.004(4) 0.025(5) -0.003(4)
C32 0.033(5) 0.031(5) 0.048(5) 0.005(4) 0.018(4) 0.000(4)
C33 0.063(6) 0.037(5) 0.043(6) 0.006(4) 0.014(5) -0.009(5)
C34 0.078(8) 0.041(6) 0.078(8) 0.019(6) 0.026(7) -0.012(5)
C35 0.074(8) 0.068(8) 0.056(7) 0.019(6) 0.029(6) -0.001(6)
C36 0.062(7) 0.069(8) 0.036(6) 0.008(5) 0.018(5) -0.002(6)
C37 0.036(5) 0.040(5) 0.046(6) 0.004(4) 0.016(4) -0.002(4)
C38 0.042(5) 0.029(4) 0.040(5) -0.004(4) 0.018(4) 0.005(4)
C39 0.062(6) 0.047(6) 0.038(5) -0.007(4) 0.024(5) -0.012(5)
C40 0.065(7) 0.047(6) 0.064(7) -0.009(5) 0.033(6) -0.020(5)
C41 0.065(7) 0.051(6) 0.058(7) -0.019(5) 0.027(5) -0.009(5)
C42 0.076(7) 0.066(7) 0.025(5) -0.009(5) 0.012(5) -0.009(6)
C43 0.062(6) 0.054(6) 0.028(5) 0.001(4) 0.017(4) -0.011(5)
C44 0.049(5) 0.028(5) 0.036(5) 0.005(4) 0.022(4) 0.012(4)
C45 0.063(6) 0.036(5) 0.056(6) 0.009(4) 0.037(5) 0.016(5)
C46 0.079(8) 0.044(6) 0.056(7) 0.009(5) 0.038(6) 0.025(6)
C47 0.074(8) 0.066(8) 0.068(8) 0.018(6) 0.046(7) 0.042(7)
C48 0.045(6) 0.063(7) 0.056(6) 0.007(5) 0.024(5) 0.014(5)
C49 0.043(5) 0.045(5) 0.043(5) 0.013(4) 0.018(4) 0.018(4)
C50 0.042(5) 0.045(6) 0.067(7) 0.020(5) 0.018(5) -0.010(5)
C51 0.036(5) 0.083(8) 0.073(8) 0.027(7) 0.025(5) 0.017(6)
C52 0.072(8) 0.080(8) 0.059(7) 0.024(6) 0.045(6) 0.038(7)
C53 0.053(6) 0.039(5) 0.059(6) -0.007(5) 0.028(5) 0.014(5)

loop_
_atom_site_label
_atom_site_type_symbol
_atom_site_fract_x
_atom_site_fract_y
_atom_site_fract_z
_atom_site_U_iso_or_equiv
_atom_site_thermal_displace_type
_atom_site_occupancy
_atom_site_calc_flag
_atom_site_refinement_flags
_atom_site_disorder_group
Pt1 Pt 0.227331(15) 0.37913(3) -0.035764(15) 0.03084(10) Uani 1 d . .
Pt2 Pt 0.331923(14) 0.22447(3) 0.129222(14) 0.02933(10) Uani 1 d . .
P1 P 0.33287(10) 0.4012(2) -0.01978(10) 0.0300(5) Uani 1 d . .
P2 P 0.35515(10) 0.1515(2) 0.04234(10) 0.0299(5) Uani 1 d . .
S S 0.23988(10) 0.3136(2) 0.06739(10) 0.0326(5) Uani 1 d . .
F2 F 0.2273(3) 0.6418(4) -0.0824(2) 0.059(2) Uani 1 d . .
F3 F 0.2049(3) 0.7359(5) -0.1970(3) 0.066(2) Uani 1 d . .
F4 F 0.1765(3) 0.5973(5) -0.2997(3) 0.063(2) Uani 1 d . .
F5 F 0.1745(3) 0.3595(5) -0.2863(3) 0.063(2) Uani 1 d . .
F6 F 0.1977(3) 0.2623(5) -0.1725(3) 0.0516(14) Uani 1 d . .
F8 F 0.1253(3) 0.1704(6) -0.0864(3) 0.073(2) Uani 1 d . .
F9 F 0.0005(4) 0.1720(10) -0.1207(5) 0.130(4) Uani 1 d . .
F10 F -0.0642(3) 0.3666(10) -0.1076(5) 0.138(4) Uani 1 d . .
F11 F -0.0005(4) 0.5668(9) -0.0610(4) 0.121(3) Uani 1 d . .
F12 F 0.1248(3) 0.5694(6) -0.0284(3) 0.075(2) Uani 1 d . .
F14 F 0.3487(3) -0.0409(5) 0.1780(3) 0.063(2) Uani 1 d . .
F15 F 0.4448(4) -0.1492(6) 0.2581(3) 0.088(2) Uani 1 d . .
F16 F 0.5558(3) -0.0361(7) 0.3061(3) 0.089(2) Uani 1 d . .
F17 F 0.5662(3) 0.1932(7) 0.2772(3) 0.082(2) Uani 1 d . .
F18 F 0.4702(3) 0.3072(5) 0.2018(3) 0.064(2) Uani 1 d . .
F20 F 0.3664(3) 0.4697(5) 0.2006(3) 0.062(2) Uani 1 d . .
F21 F 0.3632(4) 0.5461(6) 0.3122(3) 0.082(2) Uani 1 d . .
F22 F 0.3151(4) 0.4098(7) 0.3867(3) 0.091(2) Uani 1 d . .
F23 F 0.2700(4) 0.1924(6) 0.3472(3) 0.100(3) Uani 1 d . .
F24 F 0.2740(3) 0.1119(5) 0.2354(3) 0.069(2) Uani 1 d . .
C1 C 0.2111(4) 0.4469(8) -0.1232(4) 0.037(2) Uani 1 d . .
C2 C 0.2132(4) 0.5683(8) -0.1318(4) 0.037(2) Uani 1 d . .
C3 C 0.2023(4) 0.6201(8) -0.1904(5) 0.045(2) Uani 1 d . .
C4 C 0.1886(4) 0.5483(9) -0.2422(4) 0.045(2) Uani 1 d . .
C5 C 0.1868(4) 0.4273(9) -0.2354(4) 0.042(2) Uani 1 d . .
C6 C 0.1987(4) 0.3798(8) -0.1760(5) 0.041(2) Uani 1 d . .
C7 C 0.1316(4) 0.3709(9) -0.0552(4) 0.041(2) Uani 1 d . .
C8 C 0.0966(5) 0.2737(11) -0.0792(5) 0.057(3) Uani 1 d . .
C9 C 0.0312(6) 0.2688(14) -0.0967(6) 0.082(4) Uani 1 d . .
C10 C -0.0003(6) 0.3692(18) -0.0891(7) 0.097(6) Uani 1 d . .
C11 C 0.0310(6) 0.4684(15) -0.0678(6) 0.080(4) Uani 1 d . .
C12 C 0.0956(5) 0.4662(11) -0.0506(5) 0.059(3) Uani 1 d . .
C13 C 0.4045(4) 0.1395(8) 0.1869(4) 0.036(2) Uani 1 d . .
C14 C 0.4014(5) 0.0223(9) 0.2035(4) 0.050(3) Uani 1 d . .
C15 C 0.4514(6) -0.0351(9) 0.2444(5) 0.059(3) Uani 1 d . .
C16 C 0.5056(5) 0.0218(11) 0.2674(5) 0.059(3) Uani 1 d . .
C17 C 0.5109(5) 0.1371(11) 0.2544(5) 0.057(3) Uani 1 d . .
C18 C 0.4615(4) 0.1937(9) 0.2147(4) 0.044(2) Uani 1 d . .
C19 C 0.3196(4) 0.2874(7) 0.2121(4) 0.035(2) Uani 1 d . .
C20 C 0.3423(4) 0.3957(8) 0.2351(4) 0.041(2) Uani 1 d . .
C21 C 0.3409(5) 0.4391(9) 0.2931(5) 0.053(3) Uani 1 d . .
C22 C 0.3169(6) 0.3715(10) 0.3305(5) 0.056(3) Uani 1 d . .
C23 C 0.2934(6) 0.2621(10) 0.3099(5) 0.061(3) Uani 1 d . .
C24 C 0.2960(4) 0.2214(8) 0.2516(4) 0.042(2) Uani 1 d . .
C25 C 0.3773(4) 0.2646(7) -0.0069(4) 0.033(2) Uani 1 d . .
H25A H 0.4212(4) 0.2846(7) 0.0119(4) 0.040 Uiso 1 d R .
H25B H 0.3744(4) 0.2291(7) -0.0476(4) 0.040 Uiso 1 d R .
C26 C 0.3687(4) 0.4976(7) 0.0456(4) 0.041(2) Uani 1 d . .
C27 C 0.4312(4) 0.4901(9) 0.0789(4) 0.048(2) Uani 1 d . .
H27A H 0.4569(4) 0.4316(9) 0.0691(4) 0.058 Uiso 1 d R .
C28 C 0.4561(6) 0.5705(10) 0.1258(5) 0.063(3) Uani 1 d . .
H28A H 0.4981(6) 0.5632(10) 0.1489(5) 0.076 Uiso 1 d R .
C29 C 0.4205(6) 0.6592(10) 0.1391(5) 0.064(3) Uani 1 d . .
H29A H 0.4384(6) 0.7113(10) 0.1718(5) 0.077 Uiso 1 d R .
C30 C 0.3587(6) 0.6690(9) 0.1048(5) 0.058(3) Uani 1 d . .
H30A H 0.3348(6) 0.7322(9) 0.1128(5) 0.069 Uiso 1 d R .
C31 C 0.3326(5) 0.5881(8) 0.0592(4) 0.043(2) Uani 1 d . .
H31A H 0.2903(5) 0.5940(8) 0.0367(4) 0.052 Uiso 1 d R .
C32 C 0.3571(4) 0.4644(7) -0.0855(4) 0.036(2) Uani 1 d . .
C33 C 0.3783(5) 0.5801(8) -0.0832(4) 0.048(2) Uani 1 d . .
H33A H 0.3844(5) 0.6247(8) -0.0466(4) 0.057 Uiso 1 d R .
C34 C 0.3906(5) 0.6288(9) -0.1371(6) 0.065(3) Uani 1 d . .
H34A H 0.4049(5) 0.7068(9) -0.1359(6) 0.077 Uiso 1 d R .
C35 C 0.3819(5) 0.5634(11) -0.1905(5) 0.063(3) Uani 1 d . .
H35A H 0.3912(5) 0.5956(11) -0.2256(5) 0.076 Uiso 1 d R .
C36 C 0.3611(5) 0.4508(10) -0.1912(5) 0.055(3) Uani 1 d . .
H36A H 0.3542(5) 0.4065(10) -0.2280(5) 0.066 Uiso 1 d R .
C37 C 0.3488(4) 0.4014(8) -0.1396(4) 0.040(2) Uani 1 d . .
H37A H 0.3346(4) 0.3232(8) -0.1412(4) 0.048 Uiso 1 d R .
C38 C 0.2925(4) 0.0664(7) -0.0087(4) 0.036(2) Uani 1 d . .
C39 C 0.2590(4) -0.0106(8) 0.0183(4) 0.047(2) Uani 1 d . .
H39A H 0.2672(4) -0.0132(8) 0.0619(4) 0.056 Uiso 1 d R .
C40 C 0.2142(5) -0.0838(9) -0.0171(5) 0.056(3) Uani 1 d . .
H40A H 0.1911(5) -0.1338(9) 0.0018(5) 0.067 Uiso 1 d R .
C41 C 0.2022(5) -0.0831(9) -0.0802(5) 0.056(3) Uani 1 d . .
H41A H 0.1728(5) -0.1359(9) -0.1043(5) 0.067 Uiso 1 d R .
C42 C 0.2334(5) -0.0058(10) -0.1083(4) 0.056(3) Uani 1 d . .
H42A H 0.2239(5) -0.0046(10) -0.1520(4) 0.067 Uiso 1 d R .
C43 C 0.2792(5) 0.0678(9) -0.0732(4) 0.047(2) Uani 1 d . .
H43A H 0.3006(5) 0.1197(9) -0.0930(4) 0.056 Uiso 1 d R .
C44 C 0.4239(4) 0.0555(7) 0.0575(4) 0.036(2) Uani 1 d . .
C45 C 0.4191(5) -0.0638(8) 0.0425(5) 0.048(2) Uani 1 d . .
H45A H 0.3799(5) -0.0961(8) 0.0222(5) 0.057 Uiso 1 d R .
C46 C 0.4710(5) -0.1335(9) 0.0575(5) 0.056(3) Uani 1 d . .
H46A H 0.4679(5) -0.2126(9) 0.0444(5) 0.067 Uiso 1 d R .
C47 C 0.5283(6) -0.0877(10) 0.0914(5) 0.064(3) Uani 1 d . .
H47A H 0.5629(6) -0.1379(10) 0.1052(5) 0.077 Uiso 1 d R .
C48 C 0.5336(5) 0.0302(10) 0.1046(5) 0.053(3) Uani 1 d . .
H48A H 0.5727(5) 0.0629(10) 0.1245(5) 0.063 Uiso 1 d R .
C49 C 0.4817(4) 0.1000(8) 0.0888(4) 0.043(2) Uani 1 d . .
H49A H 0.4850(4) 0.1804(8) 0.0993(4) 0.051 Uiso 1 d R .
C50 C 0.1773(4) 0.2124(9) 0.0746(5) 0.051(3) Uani 1 d . .
H50A H 0.1572(4) 0.1770(9) 0.0341(5) 0.061 Uiso 1 d R .
H50B H 0.1937(4) 0.1492(9) 0.1046(5) 0.061 Uiso 1 d R .
C51 C 0.1304(5) 0.2883(11) 0.0955(5) 0.062(3) Uani 1 d . .
H51A H 0.1070(5) 0.2399(11) 0.1176(5) 0.074 Uiso 1 d R .
H51B H 0.1007(5) 0.3253(11) 0.0598(5) 0.074 Uiso 1 d R .
C52 C 0.1684(5) 0.3820(10) 0.1391(5) 0.065(3) Uani 1 d . .
H52A H 0.1403(5) 0.4429(10) 0.1468(5) 0.078 Uiso 1 d R .
H52B H 0.1905(5) 0.3465(10) 0.1790(5) 0.078 Uiso 1 d R .
C53 C 0.2135(5) 0.4365(8) 0.1071(5) 0.048(2) Uani 1 d . .
H53A H 0.2488(5) 0.4709(8) 0.1386(5) 0.057 Uiso 1 d R .
H53B H 0.1936(5) 0.4983(8) 0.0777(5) 0.057 Uiso 1 d R .
C54 C -0.0601(17) 0.1672(33) 0.2103(16) 0.153(7) Uiso 0.50 d PD .
H54A H -0.0927(17) 0.1493(33) 0.2294(16) 0.230 Uiso 0.50 d PR .
H54B H -0.0761(17) 0.2192(33) 0.1755(16) 0.230 Uiso 0.50 d PR .
H54C H -0.0259(17) 0.2046(33) 0.2403(16) 0.230 Uiso 0.50 d PR .
C55 C -0.0377(17) 0.0546(25) 0.1874(15) 0.153(7) Uiso 0.50 d PD .
H55A H -0.0727(17) 0.0010(25) 0.1728(15) 0.184 Uiso 0.50 calc PR .
H55B H -0.0070(17) 0.0169(25) 0.2217(15) 0.184 Uiso 0.50 calc PR .
C56 C -0.0084(15) 0.0797(31) 0.1343(11) 0.153(7) Uiso 0.50 d PD .
H56A H 0.0358(15) 0.0962(31) 0.1518(11) 0.184 Uiso 0.50 calc PR .
H56B H -0.0123(15) 0.0103(31) 0.1081(11) 0.184 Uiso 0.50 calc PR .
C57 C -0.0394(18) 0.1830(22) 0.0949(13) 0.153(7) Uiso 0.50 d PD .
H57A H -0.0171(18) 0.2549(22) 0.1110(13) 0.184 Uiso 0.50 calc PR .
H57B H -0.0821(18) 0.1909(22) 0.0973(13) 0.184 Uiso 0.50 calc PR .
C58 C -0.0395(19) 0.1653(27) 0.0268(11) 0.153(7) Uiso 0.50 d PD .
H58A H -0.0811(19) 0.1807(27) -0.0004(11) 0.184 Uiso 0.50 calc PR .
H58B H -0.0109(19) 0.2208(27) 0.0164(11) 0.184 Uiso 0.50 calc PR .
C59 C -0.0201(19) 0.0400(30) 0.0158(15) 0.153(7) Uiso 0.50 d PD .
H59A H -0.0210(19) 0.0295(30) -0.0272(15) 0.230 Uiso 0.50 d PR .
H59B H 0.0222(19) 0.0318(30) 0.0417(15) 0.230 Uiso 0.50 d PR .
H59C H -0.0460(19) -0.0184(30) 0.0274(15) 0.230 Uiso 0.50 d PR .

loop_
_atom_type_symbol
_atom_type_description
_atom_type_scat_dispersion_real
_atom_type_scat_dispersion_imag
_atom_type_scat_source
C C 0.0033 0.0016 'International Tables Vol C Tables 4.2.6.8 and 6.1.1.4'
H H 0.0000 0.0000 'International Tables Vol C Tables 4.2.6.8 and 6.1.1.4'
F F 0.0171 0.0103 'International Tables Vol C Tables 4.2.6.8 and 6.1.1.4'
P P 0.1023 0.0942 'International Tables Vol C Tables 4.2.6.8 and 6.1.1.4'
S S 0.1246 0.1234 'International Tables Vol C Tables 4.2.6.8 and 6.1.1.4'
Pt Pt -1.7033 8.3905 'International Tables Vol C Tables 4.2.6.8 and 6.1.1.4'

loop_
_geom_angle_atom_site_label_1
_geom_angle_atom_site_label_2
_geom_angle_atom_site_label_3
_geom_angle
_geom_angle_site_symmetry_1
_geom_angle_site_symmetry_3
_geom_angle_publ_flag
C1 Pt1 C7 85.3(3) . . ?
C1 Pt1 P1 90.4(2) . . ?
C7 Pt1 P1 175.2(2) . . ?
C1 Pt1 S 174.8(2) . . ?
C7 Pt1 S 91.4(2) . . ?
P1 Pt1 S 92.62(8) . . ?
C13 Pt2 C19 83.0(3) . . ?
C13 Pt2 P2 92.0(2) . . ?
C19 Pt2 P2 174.6(2) . . ?
C13 Pt2 S 173.8(3) . . ?
C19 Pt2 S 93.6(2) . . ?
P2 Pt2 S 91.51(8) . . ?
C26 P1 C25 106.8(4) . . ?
C26 P1 C32 104.0(4) . . ?
C25 P1 C32 101.0(4) . . ?
C26 P1 Pt1 113.1(3) . . ?
C25 P1 Pt1 114.8(3) . . ?
C32 P1 Pt1 115.8(3) . . ?
C38 P2 C44 104.8(4) . . ?
C38 P2 C25 106.5(4) . . ?
C44 P2 C25 100.1(4) . . ?
C38 P2 Pt2 114.0(3) . . ?
C44 P2 Pt2 115.7(3) . . ?
C25 P2 Pt2 114.3(3) . . ?
C53 S C50 94.6(5) . . ?
C53 S Pt2 112.9(3) . . ?
C50 S Pt2 103.6(3) . . ?
C53 S Pt1 105.3(3) . . ?
C50 S Pt1 113.2(3) . . ?
Pt2 S Pt1 123.56(9) . . ?
C6 C1 C2 116.2(8) . . ?
C6 C1 Pt1 123.6(7) . . ?
C2 C1 Pt1 120.2(7) . . ?
F2 C2 C3 116.3(8) . . ?
F2 C2 C1 120.7(8) . . ?
C3 C2 C1 123.0(8) . . ?
F3 C3 C4 120.0(9) . . ?
F3 C3 C2 121.6(9) . . ?
C4 C3 C2 118.4(9) . . ?
F4 C4 C3 119.3(9) . . ?
F4 C4 C5 120.5(9) . . ?
C3 C4 C5 120.2(9) . . ?
F5 C5 C4 119.0(9) . . ?
F5 C5 C6 121.8(9) . . ?
C4 C5 C6 119.2(8) . . ?
F6 C6 C1 120.8(8) . . ?
F6 C6 C5 116.2(8) . . ?
C1 C6 C5 123.0(9) . . ?
C12 C7 C8 112.6(10) . . ?
C12 C7 Pt1 122.9(8) . . ?
C8 C7 Pt1 124.2(7) . . ?
F8 C8 C7 120.2(9) . . ?
F8 C8 C9 114.7(12) . . ?
C7 C8 C9 125.1(12) . . ?
F9 C9 C10 121.1(13) . . ?
F9 C9 C8 121.6(14) . . ?
C10 C9 C8 117.4(14) . . ?
C11 C10 F10 121.3(16) . . ?
C11 C10 C9 120.7(12) . . ?
F10 C10 C9 117.9(17) . . ?
C10 C11 F11 120.0(13) . . ?
C10 C11 C12 118.7(13) . . ?
F11 C11 C12 121.2(15) . . ?
F12 C12 C7 118.5(9) . . ?
F12 C12 C11 116.0(11) . . ?
C7 C12 C11 125.5(13) . . ?
C14 C13 C18 114.4(8) . . ?
C14 C13 Pt2 122.6(7) . . ?
C18 C13 Pt2 122.9(7) . . ?
F14 C14 C13 119.8(8) . . ?
F14 C14 C15 117.9(9) . . ?
C13 C14 C15 122.3(10) . . ?
C16 C15 F15 121.5(10) . . ?
C16 C15 C14 119.7(10) . . ?
F15 C15 C14 118.8(11) . . ?
C15 C16 C17 120.6(10) . . ?
C15 C16 F16 119.8(11) . . ?
C17 C16 F16 119.6(11) . . ?
F17 C17 C16 120.0(10) . . ?
F17 C17 C18 120.4(11) . . ?
C16 C17 C18 119.4(10) . . ?
F18 C18 C17 116.7(9) . . ?
F18 C18 C13 119.8(8) . . ?
C17 C18 C13 123.4(10) . . ?
C24 C19 C20 114.6(8) . . ?
C24 C19 Pt2 123.8(7) . . ?
C20 C19 Pt2 121.1(6) . . ?
F20 C20 C19 120.6(8) . . ?
F20 C20 C21 115.1(8) . . ?
C19 C20 C21 124.3(9) . . ?
F21 C21 C22 119.9(9) . . ?
F21 C21 C20 121.0(10) . . ?
C22 C21 C20 119.2(10) . . ?
F22 C22 C21 120.9(10) . . ?
F22 C22 C23 119.8(10) . . ?
C21 C22 C23 119.2(9) . . ?
F23 C23 C22 120.0(10) . . ?
F23 C23 C24 120.1(11) . . ?
C22 C23 C24 119.9(9) . . ?
F24 C24 C19 120.6(8) . . ?
F24 C24 C23 116.7(9) . . ?
C19 C24 C23 122.7(9) . . ?
P1 C25 P2 117.7(4) . . ?
C27 C26 C31 119.0(9) . . ?
C27 C26 P1 122.8(7) . . ?
C31 C26 P1 118.0(7) . . ?
C28 C27 C26 119.6(10) . . ?
C29 C28 C27 121.2(11) . . ?
C28 C29 C30 119.3(10) . . ?
C31 C30 C29 120.5(10) . . ?
C30 C31 C26 120.4(10) . . ?
C37 C32 C33 119.1(8) . . ?
C37 C32 P1 119.9(6) . . ?
C33 C32 P1 120.7(7) . . ?
C32 C33 C34 118.8(10) . . ?
C35 C34 C33 120.7(10) . . ?
C36 C35 C34 119.1(10) . . ?
C35 C36 C37 121.4(10) . . ?
C32 C37 C36 120.9(9) . . ?
C43 C38 C39 118.1(8) . . ?
C43 C38 P2 123.4(7) . . ?
C39 C38 P2 118.4(7) . . ?
C40 C39 C38 121.7(9) . . ?
C41 C40 C39 119.7(10) . . ?
C40 C41 C42 119.8(10) . . ?
C41 C42 C43 121.1(9) . . ?
C42 C43 C38 119.5(9) . . ?
C49 C44 C45 118.5(8) . . ?
C49 C44 P2 119.3(6) . . ?
C45 C44 P2 122.0(7) . . ?
C46 C45 C44 120.2(10) . . ?
C45 C46 C47 120.2(10) . . ?
C48 C47 C46 119.6(10) . . ?
C49 C48 C47 119.8(11) . . ?
C48 C49 C44 121.5(9) . . ?
C51 C50 S 105.8(7) . . ?
C50 C51 C52 106.4(8) . . ?
C53 C52 C51 107.9(9) . . ?
C52 C53 S 105.0(7) . . ?
C54 C55 C56 110.8(10) . . ?
C57 C56 C55 111.7(10) . . ?
C56 C57 C58 110.4(9) . . ?
C59 C58 C57 111.1(9) . . ?
C58 C59 C59 146.3(44) . 3 ?

loop_
_geom_bond_atom_site_label_1
_geom_bond_atom_site_label_2
_geom_bond_distance
_geom_bond_site_symmetry_2
_geom_bond_publ_flag
Pt1 C1 2.030(8) . ?
Pt1 C7 2.054(9) . ?
Pt1 P1 2.289(2) . ?
Pt1 S 2.356(2) . ?
Pt2 C13 2.008(8) . ?
Pt2 C19 2.067(8) . ?
Pt2 P2 2.292(2) . ?
Pt2 S 2.354(2) . ?
P1 C26 1.818(9) . ?
P1 C25 1.818(8) . ?
P1 C32 1.841(9) . ?
P2 C38 1.812(9) . ?
P2 C44 1.831(8) . ?
P2 C25 1.842(8) . ?
S C53 1.834(9) . ?
S C50 1.846(9) . ?
F2 C2 1.346(10) . ?
F3 C3 1.325(10) . ?
F4 C4 1.352(10) . ?
F5 C5 1.334(10) . ?
F6 C6 1.337(10) . ?
F8 C8 1.365(13) . ?
F9 C9 1.32(2) . ?
F10 C10 1.367(14) . ?
F11 C11 1.349(15) . ?
F12 C12 1.364(14) . ?
F14 C14 1.358(11) . ?
F15 C15 1.348(12) . ?
F16 C16 1.373(11) . ?
F17 C17 1.352(12) . ?
F18 C18 1.346(11) . ?
F20 C20 1.347(10) . ?
F21 C21 1.335(11) . ?
F22 C22 1.337(11) . ?
F23 C23 1.353(11) . ?
F24 C24 1.348(10) . ?
C1 C6 1.363(12) . ?
C1 C2 1.393(12) . ?
C2 C3 1.388(12) . ?
C3 C4 1.376(13) . ?
C4 C5 1.384(13) . ?
C5 C6 1.384(13) . ?
C7 C12 1.367(14) . ?
C7 C8 1.370(14) . ?
C8 C9 1.40(2) . ?
C9 C10 1.37(2) . ?
C10 C11 1.34(2) . ?
C11 C12 1.38(2) . ?
C13 C14 1.388(13) . ?
C13 C18 1.389(13) . ?
C14 C15 1.389(13) . ?
C15 C16 1.34(2) . ?
C16 C17 1.35(2) . ?
C17 C18 1.365(13) . ?
C19 C24 1.369(12) . ?
C19 C20 1.373(12) . ?
C20 C21 1.390(13) . ?
C21 C22 1.348(14) . ?
C22 C23 1.37(2) . ?
C23 C24 1.394(14) . ?
C26 C27 1.386(12) . ?
C26 C31 1.389(12) . ?
C27 C28 1.381(14) . ?
C28 C29 1.36(2) . ?
C29 C30 1.38(2) . ?
C30 C31 1.371(13) . ?
C32 C37 1.368(12) . ?
C32 C33 1.392(12) . ?
C33 C34 1.414(14) . ?
C34 C35 1.37(2) . ?
C35 C36 1.358(15) . ?
C36 C37 1.375(12) . ?
C38 C43 1.384(12) . ?
C38 C39 1.391(12) . ?
C39 C40 1.367(13) . ?
C40 C41 1.357(14) . ?
C41 C42 1.374(14) . ?
C42 C43 1.379(13) . ?
C44 C49 1.377(13) . ?
C44 C45 1.391(12) . ?
C45 C46 1.364(13) . ?
C46 C47 1.39(2) . ?
C47 C48 1.368(15) . ?
C48 C49 1.363(12) . ?
C50 C51 1.522(14) . ?
C51 C52 1.53(2) . ?
C52 C53 1.514(14) . ?
C54 C55 1.511(10) . ?
C55 C56 1.528(10) . ?
C56 C57 1.512(10) . ?
C57 C58 1.529(10) . ?
C58 C59 1.526(10) . ?
C59 C59 1.57(5) 3 ?
